data_4082534
loop_
_publ_author_name
'Melton, Christopher E.'
'Dube, Jonathan W.'
'Ragogna, Paul J.'
'Fettinger, James C.'
'Power, Philip P.'

_publ_section_title
;
 Synthesis and Characterization of Primary Aluminum Parent Amides and
 Phosphides
;
_journal_issue 1
_journal_name_full Organometallics
_journal_page_first 329
_journal_paper_doi 10.1021/om4010675
_journal_volume 33
_journal_year 2014
_chemical_formula_moiety '(C60 H80 Al2 N2), 3.5(C7 H8)'
_chemical_formula_sum 'C84.5 H108 Al2 N2'
_chemical_formula_weight 1205.68
_chemical_name_systematic
; 
 ? 
;
_space_group_crystal_system monoclinic
_space_group_IT_number 14
_space_group_name_Hall '-P 2yn'
_space_group_name_H-M_alt 'P 1 21/n 1'
_symmetry_space_group_name_Hall '-P 2yn'
_symmetry_space_group_name_H-M 'P 1 21/n 1'
_atom_sites_solution_hydrogens mixed
_audit_creation_method SHELXL-2013
_cell_angle_alpha 90
_cell_angle_beta 104.985(9)
_cell_angle_gamma 90
_cell_formula_units_Z 4
_cell_length_a 16.509(2)
_cell_length_b 16.285(2)
_cell_length_c 27.585(4)
_cell_measurement_reflns_used 9537
_cell_measurement_temperature 90(2)
_cell_measurement_theta_max 25.51
_cell_measurement_theta_min 2.50
_cell_volume 7164.0(16)
_computing_cell_refinement 'SAINT (8.27b) (Bruker, 2012)'
_computing_data_collection 'Apex2 (2012.2-0) (Bruker, 2012)'
_computing_data_reduction 'SAINT (8.27b) (Bruker, 2012)'
_computing_molecular_graphics 'Bruker SHELXTL'
_computing_publication_material 'Bruker SHELXTL'
_computing_structure_refinement 'SHELXL-2013 (Sheldrick, 2013)'
_computing_structure_solution 'SHELXS-97 (Sheldrick, 2008)'
_diffrn_ambient_temperature 90(2)
_diffrn_measured_fraction_theta_full 0.998
_diffrn_measured_fraction_theta_max 0.995
_diffrn_measurement_device_type 'Bruker APEX-II CCD'
_diffrn_measurement_method '\f and \w scans'
_diffrn_radiation_type MoK\a
_diffrn_radiation_wavelength 0.71073
_diffrn_reflns_av_R_equivalents 0.0530
_diffrn_reflns_av_unetI/netI 0.0448
_diffrn_reflns_Laue_measured_fraction_full 0.998
_diffrn_reflns_Laue_measured_fraction_max 0.995
_diffrn_reflns_limit_h_max 22
_diffrn_reflns_limit_h_min -22
_diffrn_reflns_limit_k_max 21
_diffrn_reflns_limit_k_min -21
_diffrn_reflns_limit_l_max 36
_diffrn_reflns_limit_l_min -36
_diffrn_reflns_number 83503
_diffrn_reflns_point_group_measured_fraction_full 0.998
_diffrn_reflns_point_group_measured_fraction_max 0.995
_diffrn_reflns_theta_full 25.242
_diffrn_reflns_theta_max 28.456
_diffrn_reflns_theta_min 2.501
_exptl_absorpt_coefficient_mu 0.086
_exptl_absorpt_correction_T_max 0.9741
_exptl_absorpt_correction_T_min 0.7008
_exptl_absorpt_correction_type multi-scan
_exptl_absorpt_process_details 'SADABS 2012/1 (Sheldrick, 2012)'
_exptl_crystal_colour Colorless
_exptl_crystal_density_diffrn 1.118
_exptl_crystal_description Block
_exptl_crystal_F_000 2620
_exptl_crystal_size_max 0.351
_exptl_crystal_size_mid 0.343
_exptl_crystal_size_min 0.262
_refine_diff_density_max 0.487
_refine_diff_density_min -0.311
_refine_diff_density_rms 0.053
_refine_ls_extinction_method none
_refine_ls_goodness_of_fit_ref 1.016
_refine_ls_hydrogen_treatment mixed
_refine_ls_matrix_type full
_refine_ls_number_parameters 948
_refine_ls_number_reflns 17965
_refine_ls_number_restraints 56
_refine_ls_restrained_S_all 1.019
_refine_ls_R_factor_all 0.0899
_refine_ls_R_factor_gt 0.0519
_refine_ls_shift/su_max 0.003
_refine_ls_shift/su_mean 0.000
_refine_ls_structure_factor_coef Fsqd
_refine_ls_weighting_details 'w=1/[\s^2^(Fo^2^)+(0.0695P)^2^+3.3415P] where P=(Fo^2^+2Fc^2^)/3'
_refine_ls_weighting_scheme calc
_refine_ls_wR_factor_gt 0.1273
_refine_ls_wR_factor_ref 0.1507
_reflns_Friedel_coverage 0.000
_reflns_number_gt 12111
_reflns_number_total 17965
_reflns_threshold_expression 'I > 2\s(I)'
_cod_data_source_file om4010675_si_002.cif
_cod_data_source_block CEM043
_cod_depositor_comments
;
The following automatic conversions were performed:

'_space_group_crystal_system' value 'Monoclinic' changed to
'monoclinic' according to
/usr/data/users/saulius/automatic-downloads/current/ACS/lib/dictionaries/cif_core.dic
dictionary named 'cif_core.dic' version 2.4.2 from
2011-04-26.

'_exptl_absorpt_correction_type' value 'Multi-scan'
changed to 'multi-scan' according to
/usr/data/users/saulius/automatic-downloads/current/ACS/lib/dictionaries/cif_core.dic
dictionary named 'cif_core.dic' version 2.4.2 from 2011-04-26.

Automatic conversion script
Id: cif_fix_values 2281 2013-09-26 08:29:07Z andrius 
;
_cod_original_cell_volume 7164.0(17)
_cod_original_formula_sum 'C84.50 H108 Al2 N2'
_cod_database_code 4082534
_shelx_space_group_comment
; 
The symmetry employed for this shelxl refinement is uniquely defined 
by the following loop, which should always be used as a source of 
symmetry information in preference to the above space-group names. 
They are only intended as comments. 
;
_shelx_estimated_absorpt_t_min 0.971
_shelx_estimated_absorpt_t_max 0.978
_shelxl_version_number 2013-4

loop_
_space_group_symop_operation_xyz
'x, y, z'
'-x+1/2, y+1/2, -z+1/2'
'-x, -y, -z'
'x-1/2, -y-1/2, z-1/2'

loop_
_atom_site_label
_atom_site_type_symbol
_atom_site_fract_x
_atom_site_fract_y
_atom_site_fract_z
_atom_site_U_iso_or_equiv
_atom_site_adp_type
_atom_site_occupancy
_atom_site_site_symmetry_order
_atom_site_calc_flag
_atom_site_refinement_flags_posn
_atom_site_refinement_flags_adp
_atom_site_refinement_flags_occupancy
_atom_site_disorder_assembly
_atom_site_disorder_group
Al1 Al 0.51725(3) 0.32594(3) 0.25182(2) 0.01698(11) Uani 1 1 d . . . . .
H1 H 0.4447(12) 0.3829(11) 0.2523(7) 0.030(5) Uiso 1 1 d . . . . .
N1 N 0.48130(9) 0.24039(8) 0.20368(5) 0.0185(3) Uani 1 1 d . . . . .
H1A H 0.5103(14) 0.2326(13) 0.1837(9) 0.038(6) Uiso 1 1 d . . . . .
H1B H 0.4338(15) 0.2490(13) 0.1851(9) 0.042(6) Uiso 1 1 d . . . . .
C1 C 0.62308(9) 0.38191(9) 0.25030(5) 0.0154(3) Uani 1 1 d . . . . .
Al2 Al 0.48729(3) 0.15821(3) 0.25386(2) 0.01645(11) Uani 1 1 d . . . . .
H2 H 0.5612(11) 0.1033(11) 0.2544(7) 0.026(5) Uiso 1 1 d . . . . .
N2 N 0.52309(9) 0.24377(8) 0.30225(5) 0.0184(3) Uani 1 1 d . . . . .
H2A H 0.5706(14) 0.2343(12) 0.3202(8) 0.030(5) Uiso 1 1 d . . . . .
H2B H 0.4941(14) 0.2497(13) 0.3220(8) 0.034(6) Uiso 1 1 d . . . . .
C2 C 0.63810(9) 0.40797(9) 0.20480(5) 0.0156(3) Uani 1 1 d . . . . .
C3 C 0.70506(9) 0.45914(9) 0.20398(6) 0.0185(3) Uani 1 1 d . . . . .
H3 H 0.7135 0.4763 0.1727 0.022 Uiso 1 1 calc R U . . .
C4 C 0.75959(9) 0.48528(10) 0.24825(6) 0.0204(3) Uani 1 1 d . . . . .
H4 H 0.8047 0.5211 0.2476 0.024 Uiso 1 1 calc R U . . .
C5 C 0.74767(9) 0.45876(9) 0.29350(6) 0.0184(3) Uani 1 1 d . . . . .
H5 H 0.7856 0.4756 0.3240 0.022 Uiso 1 1 calc R U . . .
C6 C 0.68098(9) 0.40773(9) 0.29488(5) 0.0155(3) Uani 1 1 d . . . . .
C7 C 0.58551(9) 0.37718(9) 0.15552(6) 0.0171(3) Uani 1 1 d . . . . .
C15 C 0.68175(15) 0.17481(13) 0.17094(10) 0.0499(6) Uani 1 1 d . . . . .
H15A H 0.6456 0.1708 0.1940 0.075 Uiso 1 1 calc R U . . .
H15B H 0.7363 0.1499 0.1865 0.075 Uiso 1 1 calc R U . . .
H15C H 0.6555 0.1459 0.1397 0.075 Uiso 1 1 calc R U . . .
C8 C 0.61233(11) 0.30702(10) 0.13476(6) 0.0229(3) Uani 1 1 d . . . . .
C9 C 0.56343(13) 0.27780(12) 0.08919(7) 0.0325(4) Uani 1 1 d . . . . .
H9 H 0.5806 0.2299 0.0749 0.039 Uiso 1 1 calc R U . . .
C10 C 0.49101(13) 0.31686(13) 0.06460(7) 0.0391(5) Uani 1 1 d . . . . .
H10 H 0.4583 0.2958 0.0336 0.047 Uiso 1 1 calc R U . . .
C11 C 0.46563(11) 0.38599(12) 0.08458(7) 0.0325(4) Uani 1 1 d . . . . .
H11 H 0.4157 0.4130 0.0670 0.039 Uiso 1 1 calc R U . . .
C12 C 0.51163(10) 0.41756(10) 0.13026(6) 0.0216(3) Uani 1 1 d . . . . .
C13 C 0.69380(12) 0.26401(11) 0.15963(7) 0.0291(4) Uani 1 1 d . . . . .
H13 H 0.7184 0.2923 0.1923 0.035 Uiso 1 1 calc R U . . .
C14 C 0.75607(12) 0.27225(13) 0.12784(8) 0.0368(4) Uani 1 1 d . . . . .
H14A H 0.7628 0.3304 0.1206 0.055 Uiso 1 1 calc R U . . .
H14B H 0.7352 0.2422 0.0963 0.055 Uiso 1 1 calc R U . . .
H14C H 0.8103 0.2495 0.1462 0.055 Uiso 1 1 calc R U . . .
C16 C 0.48425(10) 0.49619(10) 0.15004(7) 0.0250(4) Uani 1 1 d . . . . .
H16 H 0.5150 0.5010 0.1863 0.030 Uiso 1 1 calc R U . . .
C17 C 0.50857(13) 0.56942(12) 0.12259(8) 0.0378(5) Uani 1 1 d . . . . .
H17A H 0.5694 0.5695 0.1270 0.057 Uiso 1 1 calc R U . . .
H17B H 0.4919 0.6203 0.1363 0.057 Uiso 1 1 calc R U . . .
H17C H 0.4801 0.5657 0.0868 0.057 Uiso 1 1 calc R U . . .
C18 C 0.39082(11) 0.49850(13) 0.14660(8) 0.0364(5) Uani 1 1 d . . . . .
H18A H 0.3756 0.4505 0.1637 0.055 Uiso 1 1 calc R U . . .
H18B H 0.3592 0.4978 0.1113 0.055 Uiso 1 1 calc R U . . .
H18C H 0.3776 0.5487 0.1626 0.055 Uiso 1 1 calc R U . . .
C19 C 0.67494(9) 0.37701(9) 0.34497(5) 0.0178(3) Uani 1 1 d . . . . .
C20 C 0.62365(10) 0.41617(10) 0.37105(6) 0.0235(3) Uani 1 1 d . . . . .
C21 C 0.62043(13) 0.38487(13) 0.41736(7) 0.0354(4) Uani 1 1 d . . . . .
H21 H 0.5860 0.4110 0.4355 0.042 Uiso 1 1 calc R U . . .
C22 C 0.66626(14) 0.31665(14) 0.43741(7) 0.0419(5) Uani 1 1 d . . . . .
H22 H 0.6629 0.2958 0.4690 0.050 Uiso 1 1 calc R U . . .
C23 C 0.71648(13) 0.27903(12) 0.41183(7) 0.0360(4) Uani 1 1 d . . . . .
H23 H 0.7480 0.2320 0.4260 0.043 Uiso 1 1 calc R U . . .
C24 C 0.72245(11) 0.30807(10) 0.36565(6) 0.0242(4) Uani 1 1 d . . . . .
C25 C 0.78024(11) 0.26506(11) 0.33929(7) 0.0294(4) Uani 1 1 d . . . . .
H25 H 0.7756 0.2940 0.3067 0.035 Uiso 1 1 calc R U . . .
C26 C 0.87122(12) 0.27105(12) 0.36984(8) 0.0365(4) Uani 1 1 d . . . . .
H26A H 0.8861 0.3288 0.3770 0.055 Uiso 1 1 calc R U . . .
H26B H 0.9078 0.2471 0.3507 0.055 Uiso 1 1 calc R U . . .
H26C H 0.8783 0.2410 0.4014 0.055 Uiso 1 1 calc R U . . .
C27 C 0.75631(13) 0.17606(12) 0.32747(9) 0.0436(5) Uani 1 1 d . . . . .
H27A H 0.7980 0.1499 0.3129 0.065 Uiso 1 1 calc R U . . .
H27B H 0.7010 0.1734 0.3035 0.065 Uiso 1 1 calc R U . . .
H27C H 0.7545 0.1474 0.3584 0.065 Uiso 1 1 calc R U . . .
C28 C 0.57693(11) 0.49365(10) 0.35107(7) 0.0260(4) Uani 1 1 d . . . . .
H28 H 0.5692 0.4948 0.3139 0.031 Uiso 1 1 calc R U . . .
C29 C 0.62970(12) 0.56791(11) 0.37344(7) 0.0341(4) Uani 1 1 d . . . . .
H29A H 0.6004 0.6183 0.3595 0.051 Uiso 1 1 calc R U . . .
H29B H 0.6839 0.5654 0.3652 0.051 Uiso 1 1 calc R U . . .
H29C H 0.6387 0.5678 0.4100 0.051 Uiso 1 1 calc R U . . .
C30 C 0.49089(13) 0.49951(14) 0.36107(9) 0.0415(5) Uani 1 1 d . . . . .
H30A H 0.4605 0.5464 0.3427 0.062 Uiso 1 1 calc R U . . .
H30B H 0.4972 0.5071 0.3971 0.062 Uiso 1 1 calc R U . . .
H30C H 0.4595 0.4489 0.3499 0.062 Uiso 1 1 calc R U . . .
C31 C 0.38079(9) 0.10167(9) 0.25319(5) 0.0149(3) Uani 1 1 d . . . . .
C32 C 0.32519(9) 0.07577(9) 0.20794(5) 0.0152(3) Uani 1 1 d . . . . .
C33 C 0.25563(9) 0.02732(10) 0.20786(6) 0.0193(3) Uani 1 1 d . . . . .
H33 H 0.2189 0.0108 0.1769 0.023 Uiso 1 1 calc R U . . .
C34 C 0.23978(9) 0.00326(10) 0.25241(6) 0.0204(3) Uani 1 1 d . . . . .
H34 H 0.1926 -0.0302 0.2522 0.024 Uiso 1 1 calc R U . . .
C35 C 0.29304(9) 0.02815(9) 0.29746(6) 0.0182(3) Uani 1 1 d . . . . .
H35 H 0.2822 0.0118 0.3282 0.022 Uiso 1 1 calc R U . . .
C36 C 0.36223(9) 0.07696(9) 0.29790(5) 0.0151(3) Uani 1 1 d . . . . .
C37 C 0.33791(9) 0.10093(9) 0.15836(5) 0.0167(3) Uani 1 1 d . . . . .
C38 C 0.29449(10) 0.16858(10) 0.13297(6) 0.0226(3) Uani 1 1 d . . . . .
C39 C 0.30695(12) 0.19017(11) 0.08659(7) 0.0307(4) Uani 1 1 d . . . . .
H39 H 0.2779 0.2361 0.0691 0.037 Uiso 1 1 calc R U . . .
C40 C 0.36012(13) 0.14671(12) 0.06571(7) 0.0343(4) Uani 1 1 d . . . . .
H40 H 0.3672 0.1621 0.0338 0.041 Uiso 1 1 calc R U . . .
C41 C 0.40335(12) 0.08088(11) 0.09071(6) 0.0287(4) Uani 1 1 d . . . . .
H41 H 0.4407 0.0513 0.0762 0.034 Uiso 1 1 calc R U . . .
C42 C 0.39313(10) 0.05694(10) 0.13704(6) 0.0195(3) Uani 1 1 d . . . . .
C43 C 0.23430(11) 0.21820(11) 0.15403(7) 0.0296(4) Uani 1 1 d . . . . .
H43 H 0.2366 0.1969 0.1884 0.036 Uiso 1 1 calc R U . . .
C44 C 0.14457(12) 0.20909(12) 0.12188(8) 0.0368(5) Uani 1 1 d . . . . .
H44A H 0.1299 0.1507 0.1180 0.055 Uiso 1 1 calc R U . . .
H44B H 0.1399 0.2334 0.0888 0.055 Uiso 1 1 calc R U . . .
H44C H 0.1062 0.2373 0.1382 0.055 Uiso 1 1 calc R U . . .
C45 C 0.25924(13) 0.30907(13) 0.15879(10) 0.0485(6) Uani 1 1 d . . . . .
H45A H 0.3154 0.3147 0.1816 0.073 Uiso 1 1 calc R U . . .
H45B H 0.2189 0.3399 0.1722 0.073 Uiso 1 1 calc R U . . .
H45C H 0.2595 0.3307 0.1257 0.073 Uiso 1 1 calc R U . . .
C46 C 0.43867(10) -0.01869(10) 0.16179(6) 0.0215(3) Uani 1 1 d . . . . .
H46 H 0.4349 -0.0199 0.1974 0.026 Uiso 1 1 calc R U . . .
C47 C 0.39629(11) -0.09558(11) 0.13570(7) 0.0296(4) Uani 1 1 d . . . . .
H47A H 0.3369 -0.0952 0.1356 0.044 Uiso 1 1 calc R U . . .
H47B H 0.4234 -0.1443 0.1536 0.044 Uiso 1 1 calc R U . . .
H47C H 0.4012 -0.0968 0.1011 0.044 Uiso 1 1 calc R U . . .
C48 C 0.53106(11) -0.01946(12) 0.16215(7) 0.0320(4) Uani 1 1 d . . . . .
H48A H 0.5588 -0.0664 0.1818 0.048 Uiso 1 1 calc R U . . .
H48B H 0.5576 0.0315 0.1772 0.048 Uiso 1 1 calc R U . . .
H48C H 0.5363 -0.0240 0.1277 0.048 Uiso 1 1 calc R U . . .
C49 C 0.41441(9) 0.10627(9) 0.34766(5) 0.0158(3) Uani 1 1 d . . . . .
C50 C 0.48756(10) 0.06458(10) 0.37279(6) 0.0200(3) Uani 1 1 d . . . . .
C51 C 0.53360(11) 0.09408(12) 0.41895(6) 0.0293(4) Uani 1 1 d . . . . .
H51 H 0.5834 0.0664 0.4362 0.035 Uiso 1 1 calc R U . . .
C52 C 0.50822(12) 0.16248(12) 0.43996(7) 0.0336(4) Uani 1 1 d . . . . .
H52 H 0.5401 0.1814 0.4718 0.040 Uiso 1 1 calc R U . . .
C53 C 0.43690(12) 0.20376(11) 0.41523(6) 0.0281(4) Uani 1 1 d . . . . .
H53 H 0.4201 0.2513 0.4300 0.034 Uiso 1 1 calc R U . . .
C54 C 0.38903(10) 0.17674(10) 0.36882(6) 0.0197(3) Uani 1 1 d . . . . .
C55 C 0.31006(11) 0.22328(10) 0.34330(6) 0.0244(3) Uani 1 1 d . . . . .
H55 H 0.2896 0.2018 0.3083 0.029 Uiso 1 1 calc R U . . .
C56 C 0.32667(13) 0.31500(11) 0.34025(8) 0.0374(5) Uani 1 1 d . . . . .
H56A H 0.2750 0.3426 0.3220 0.056 Uiso 1 1 calc R U . . .
H56B H 0.3704 0.3236 0.3226 0.056 Uiso 1 1 calc R U . . .
H56C H 0.3452 0.3377 0.3742 0.056 Uiso 1 1 calc R U . . .
C57 C 0.24159(11) 0.20882(11) 0.37027(7) 0.0294(4) Uani 1 1 d . . . . .
H57A H 0.2328 0.1497 0.3730 0.044 Uiso 1 1 calc R U . . .
H57B H 0.1893 0.2345 0.3512 0.044 Uiso 1 1 calc R U . . .
H57C H 0.2586 0.2330 0.4039 0.044 Uiso 1 1 calc R U . . .
C58 C 0.51548(10) -0.01359(10) 0.35266(6) 0.0239(3) Uani 1 1 d . . . . .
H58 H 0.4841 -0.0187 0.3166 0.029 Uiso 1 1 calc R U . . .
C59 C 0.49297(13) -0.08718(11) 0.38066(8) 0.0348(4) Uani 1 1 d . . . . .
H59A H 0.4321 -0.0890 0.3760 0.052 Uiso 1 1 calc R U . . .
H59B H 0.5208 -0.0821 0.4165 0.052 Uiso 1 1 calc R U . . .
H59C H 0.5115 -0.1378 0.3675 0.052 Uiso 1 1 calc R U . . .
C60 C 0.60885(11) -0.01472(13) 0.35548(8) 0.0354(4) Uani 1 1 d . . . . .
H60A H 0.6237 0.0349 0.3396 0.053 Uiso 1 1 calc R U . . .
H60B H 0.6219 -0.0633 0.3379 0.053 Uiso 1 1 calc R U . . .
H60C H 0.6411 -0.0165 0.3907 0.053 Uiso 1 1 calc R U . . .
C61 C 0.2825(4) 0.4853(5) -0.0126(2) 0.0389(15) Uani 0.32 1 d . . P A 1
C62 C 0.2533(10) 0.5641(9) -0.0057(3) 0.035(2) Uani 0.32 1 d . . P A 1
H62 H 0.2744 0.6114 -0.0185 0.042 Uiso 0.32 1 calc R U P A 1
C63 C 0.1921(5) 0.5703(4) 0.0205(2) 0.0391(15) Uani 0.32 1 d . . P A 1
H63 H 0.1687 0.6226 0.0237 0.047 Uiso 0.32 1 calc R U P A 1
C64 C 0.1654(14) 0.5061(11) 0.0410(8) 0.039(4) Uani 0.32 1 d . . P A 1
H64 H 0.1270 0.5137 0.0610 0.047 Uiso 0.32 1 calc R U P A 1
C65 C 0.1928(4) 0.4276(4) 0.0338(2) 0.0365(14) Uani 0.32 1 d . U P A 1
H65 H 0.1706 0.3810 0.0467 0.044 Uiso 0.32 1 calc R U P A 1
C66 C 0.2525(10) 0.4184(9) 0.0076(3) 0.034(3) Uani 0.32 1 d . U P A 1
H66 H 0.2733 0.3652 0.0034 0.040 Uiso 0.32 1 calc R U P A 1
C67 C 0.3479(8) 0.4795(8) -0.0413(4) 0.060(3) Uani 0.32 1 d . . P A 1
H67A H 0.3742 0.4252 -0.0362 0.090 Uiso 0.32 1 calc R U P A 1
H67B H 0.3907 0.5218 -0.0294 0.090 Uiso 0.32 1 calc R U P A 1
H67C H 0.3217 0.4878 -0.0771 0.090 Uiso 0.32 1 calc R U P A 1
C71 C 0.22452(17) 0.49560(19) 0.01504(10) 0.0317(6) Uani 0.68 1 d . . P B 2
C72 C 0.2568(4) 0.4311(4) -0.00748(17) 0.0292(10) Uani 0.68 1 d . . P B 2
H72 H 0.2378 0.3766 -0.0048 0.035 Uiso 0.68 1 calc R U P B 2
C73 C 0.3163(2) 0.4460(2) -0.03361(13) 0.0340(7) Uani 0.68 1 d . . P B 2
H73 H 0.3377 0.4016 -0.0488 0.041 Uiso 0.68 1 calc R U P B 2
C74 C 0.3451(3) 0.5248(2) -0.03796(16) 0.0398(9) Uani 0.68 1 d . . P B 2
H74 H 0.3859 0.5349 -0.0560 0.048 Uiso 0.68 1 calc R U P B 2
C75 C 0.3136(2) 0.5875(2) -0.01574(12) 0.0457(8) Uani 0.68 1 d . . P B 2
H75 H 0.3328 0.6419 -0.0182 0.055 Uiso 0.68 1 calc R U P B 2
C76 C 0.2531(5) 0.5725(5) 0.01082(17) 0.0409(13) Uani 0.68 1 d . . P B 2
H76 H 0.2320 0.6171 0.0261 0.049 Uiso 0.68 1 calc R U P B 2
C77 C 0.1597(6) 0.4810(5) 0.0438(3) 0.0405(17) Uani 0.68 1 d . . P B 2
H77A H 0.1440 0.4228 0.0417 0.061 Uiso 0.68 1 calc R U P B 2
H77B H 0.1100 0.5146 0.0295 0.061 Uiso 0.68 1 calc R U P B 2
H77C H 0.1830 0.4961 0.0791 0.061 Uiso 0.68 1 calc R U P B 2
C81 C 0.05806(17) 0.26727(15) 0.24422(10) 0.0335(6) Uani 0.82 1 d . . P C 1
C82 C -0.02215(15) 0.28927(16) 0.24434(8) 0.0345(5) Uani 0.82 1 d . . P C 1
H82 H -0.0373 0.3457 0.2429 0.041 Uiso 0.82 1 calc R U P C 1
C83 C -0.0810(2) 0.2299(3) 0.24651(10) 0.0423(8) Uani 0.82 1 d . . P C 1
H83 H -0.1362 0.2463 0.2466 0.051 Uiso 0.82 1 calc R U P C 1
C84 C -0.06171(15) 0.14838(17) 0.24845(9) 0.0377(6) Uani 0.82 1 d . . P C 1
H84 H -0.1027 0.1083 0.2501 0.045 Uiso 0.82 1 calc R U P C 1
C85 C 0.01820(16) 0.12527(16) 0.24804(9) 0.0371(5) Uani 0.82 1 d . . P C 1
H85 H 0.0324 0.0686 0.2491 0.045 Uiso 0.82 1 calc R U P C 1
C86 C 0.07812(15) 0.18340(15) 0.24604(8) 0.0313(5) Uani 0.82 1 d . . P C 1
H86 H 0.1332 0.1666 0.2459 0.038 Uiso 0.82 1 calc R U P C 1
C87 C 0.12414(16) 0.32855(16) 0.24225(10) 0.0394(6) Uani 0.82 1 d . . P C 1
H87A H 0.1287 0.3688 0.2692 0.059 Uiso 0.82 1 calc R U P C 1
H87B H 0.1092 0.3567 0.2097 0.059 Uiso 0.82 1 calc R U P C 1
H87C H 0.1780 0.3004 0.2465 0.059 Uiso 0.82 1 calc R U P C 1
C91 C -0.0627(5) 0.2126(5) 0.2485(5) 0.094(13) Uiso 0.18 1 d DG . P D 2
C92 C -0.0833(5) 0.2955(5) 0.2445(4) 0.054(3) Uiso 0.18 1 d DG . P D 2
H92 H -0.1385 0.3127 0.2440 0.065 Uiso 0.18 1 calc R U P D 2
C93 C -0.0232(6) 0.3534(5) 0.2410(4) 0.069(4) Uiso 0.18 1 d G . P D 2
H93 H -0.0372 0.4101 0.2382 0.082 Uiso 0.18 1 calc R U P D 2
C94 C 0.0576(5) 0.3283(6) 0.2416(5) 0.075(5) Uiso 0.18 1 d G . P D 2
H94 H 0.0987 0.3679 0.2392 0.090 Uiso 0.18 1 calc R U P D 2
C95 C 0.0782(5) 0.2454(6) 0.2457(4) 0.0335(6) Uani 0.18 1 d G . P D 2
H95 H 0.1333 0.2283 0.2461 0.040 Uiso 0.18 1 calc R U P D 2
C96 C 0.0180(6) 0.1875(5) 0.2491(4) 0.053(3) Uiso 0.18 1 d DG . P D 2
H96 H 0.0321 0.1309 0.2519 0.064 Uiso 0.18 1 calc R U P D 2
C97 C -0.1271(8) 0.1521(7) 0.2527(5) 0.073(5) Uiso 0.18 1 d D . P D 2
H97A H -0.111(3) 0.1392(19) 0.2886(5) 0.110 Uiso 0.18 1 d D U P E 2
H97B H -0.159(2) 0.1061(11) 0.2342(11) 0.110 Uiso 0.18 1 d D U P F 2
H97C H -0.162(2) 0.2017(11) 0.2470(15) 0.110 Uiso 0.18 1 d D U P G 2
C101 C 0.15105(12) 0.92436(12) 0.02297(7) 0.0317(4) Uani 1 1 d . U . . .
C102 C 0.07111(13) 0.89569(14) 0.00222(7) 0.0396(5) Uani 1 1 d . U . . .
H102 H 0.0238 0.9256 0.0062 0.048 Uiso 1 1 calc R U . . .
C103 C 0.06030(19) 0.82113(18) -0.02507(8) 0.0661(9) Uani 1 1 d . U . . .
H103 H 0.0056 0.8011 -0.0404 0.079 Uiso 1 1 calc R U . . .
C104 C 0.1299(2) 0.77805(16) -0.02915(9) 0.0639(8) Uani 1 1 d . U . . .
H104 H 0.1234 0.7277 -0.0471 0.077 Uiso 1 1 calc R U . . .
C105 C 0.2076(2) 0.80733(18) -0.00763(9) 0.0627(7) Uani 1 1 d . U . . .
H105 H 0.2554 0.7770 -0.0103 0.075 Uiso 1 1 calc R U . . .
C106 C 0.21772(15) 0.87783(15) 0.01714(8) 0.0467(6) Uani 1 1 d . U . . .
H106 H 0.2731 0.8971 0.0315 0.056 Uiso 1 1 calc R U . . .
C107 C 0.16672(15) 1.00311(14) 0.05075(8) 0.0455(5) Uani 1 1 d . U . . .
H107 H 0.1244 1.0110 0.0695 0.068 Uiso 1 1 calc R U . . .
H108 H 0.1636 1.0484 0.0270 0.068 Uiso 1 1 calc R U . . .
H109 H 0.2226 1.0020 0.0742 0.068 Uiso 1 1 calc R U . . .
C111 C 0.4359(3) 0.0032(3) -0.02147(17) 0.0471(14) Uani 0.5 1 d G . P H -1
C112 C 0.4688(7) -0.0699(3) 0.0014(2) 0.080(3) Uani 0.5 1 d G . P H -1
H112 H 0.4343 -0.1173 -0.0016 0.096 Uiso 0.5 1 calc R U P H -1
C113 C 0.5521(7) -0.0736(6) 0.0289(2) 0.153(8) Uani 0.5 1 d G . P H -1
H113 H 0.5746 -0.1235 0.0445 0.183 Uiso 0.5 1 calc R U P H -1
C114 C 0.6027(4) -0.0043(9) 0.0334(2) 0.143(8) Uani 0.5 1 d G . P H -1
H114 H 0.6596 -0.0068 0.0521 0.171 Uiso 0.5 1 calc R U P H -1
C115 C 0.5698(3) 0.0688(7) 0.0104(3) 0.088(4) Uani 0.5 1 d G . P H -1
H115 H 0.6043 0.1162 0.0135 0.105 Uiso 0.5 1 calc R U P H -1
C116 C 0.4864(3) 0.0725(3) -0.01697(19) 0.042(2) Uani 0.5 1 d G . P H -1
H116 H 0.4639 0.1224 -0.0326 0.050 Uiso 0.5 1 calc R U P H -1
C117 C 0.3473(4) 0.0139(4) -0.0508(2) 0.0589(14) Uani 0.5 1 d . . P H -1
H117 H 0.3257 -0.0384 -0.0666 0.088 Uiso 0.5 1 calc R U P H -1
H118 H 0.3445 0.0555 -0.0769 0.088 Uiso 0.5 1 calc R U P H -1
H119 H 0.3133 0.0316 -0.0284 0.088 Uiso 0.5 1 calc R U P H -1

loop_
_atom_site_aniso_label
_atom_site_aniso_U_11
_atom_site_aniso_U_22
_atom_site_aniso_U_33
_atom_site_aniso_U_23
_atom_site_aniso_U_13
_atom_site_aniso_U_12
Al1 0.0159(2) 0.0191(2) 0.0151(2) -0.00019(17) 0.00257(17) -0.00175(17)
N1 0.0161(7) 0.0231(7) 0.0155(7) -0.0003(5) 0.0026(6) -0.0043(5)
C1 0.0147(7) 0.0153(7) 0.0152(7) -0.0007(5) 0.0020(6) 0.0011(5)
Al2 0.0150(2) 0.0194(2) 0.0142(2) -0.00092(17) 0.00232(17) -0.00222(17)
N2 0.0177(7) 0.0227(7) 0.0143(6) -0.0005(5) 0.0032(6) -0.0037(5)
C2 0.0155(7) 0.0171(7) 0.0131(7) 0.0004(5) 0.0020(6) 0.0019(5)
C3 0.0181(7) 0.0223(8) 0.0157(7) 0.0027(6) 0.0056(6) -0.0002(6)
C4 0.0150(7) 0.0244(8) 0.0214(8) 0.0014(6) 0.0042(6) -0.0037(6)
C5 0.0158(7) 0.0218(8) 0.0153(7) -0.0016(6) -0.0003(6) 0.0005(6)
C6 0.0161(7) 0.0161(7) 0.0136(7) 0.0003(5) 0.0029(6) 0.0028(5)
C7 0.0188(7) 0.0196(7) 0.0124(7) 0.0022(6) 0.0030(6) -0.0044(6)
C15 0.0571(14) 0.0345(11) 0.0723(17) 0.0210(11) 0.0424(13) 0.0143(10)
C8 0.0310(9) 0.0225(8) 0.0170(8) 0.0004(6) 0.0096(7) -0.0027(7)
C9 0.0458(11) 0.0308(9) 0.0227(9) -0.0097(7) 0.0120(8) -0.0104(8)
C10 0.0442(12) 0.0511(12) 0.0181(9) -0.0098(8) 0.0011(8) -0.0185(10)
C11 0.0258(9) 0.0459(11) 0.0197(9) 0.0026(8) -0.0052(7) -0.0081(8)
C12 0.0186(7) 0.0283(8) 0.0160(8) 0.0034(6) 0.0012(6) -0.0041(6)
C13 0.0408(10) 0.0246(9) 0.0251(9) 0.0001(7) 0.0142(8) 0.0063(8)
C14 0.0362(11) 0.0365(11) 0.0397(11) 0.0041(9) 0.0138(9) 0.0000(8)
C16 0.0184(8) 0.0281(9) 0.0253(9) 0.0051(7) 0.0002(6) 0.0023(6)
C17 0.0362(11) 0.0315(10) 0.0454(12) 0.0061(9) 0.0100(9) -0.0018(8)
C18 0.0209(9) 0.0405(11) 0.0455(12) 0.0096(9) 0.0044(8) 0.0042(8)
C19 0.0199(7) 0.0195(7) 0.0116(7) -0.0019(6) -0.0001(6) -0.0048(6)
C20 0.0261(8) 0.0267(8) 0.0180(8) -0.0046(6) 0.0063(7) -0.0084(7)
C21 0.0419(11) 0.0465(12) 0.0216(9) -0.0059(8) 0.0150(8) -0.0094(9)
C22 0.0550(13) 0.0515(13) 0.0189(9) 0.0098(9) 0.0087(9) -0.0095(10)
C23 0.0449(11) 0.0335(10) 0.0243(10) 0.0095(8) -0.0005(8) -0.0033(8)
C24 0.0285(9) 0.0223(8) 0.0174(8) 0.0013(6) -0.0021(7) -0.0038(7)
C25 0.0320(9) 0.0220(8) 0.0276(9) 0.0004(7) -0.0042(7) 0.0061(7)
C26 0.0326(10) 0.0297(10) 0.0416(12) 0.0004(8) -0.0006(9) -0.0026(8)
C27 0.0330(11) 0.0314(10) 0.0564(14) -0.0116(9) -0.0066(10) 0.0014(8)
C28 0.0263(9) 0.0268(9) 0.0274(9) -0.0077(7) 0.0114(7) -0.0019(7)
C29 0.0398(11) 0.0288(9) 0.0355(11) -0.0095(8) 0.0130(9) -0.0069(8)
C30 0.0327(10) 0.0448(12) 0.0529(13) -0.0116(10) 0.0218(10) -0.0018(9)
C31 0.0157(7) 0.0150(7) 0.0133(7) -0.0004(5) 0.0027(6) 0.0015(5)
C32 0.0137(7) 0.0177(7) 0.0133(7) -0.0008(5) 0.0021(5) 0.0016(5)
C33 0.0155(7) 0.0244(8) 0.0154(7) -0.0041(6) -0.0005(6) -0.0023(6)
C34 0.0149(7) 0.0269(8) 0.0190(8) -0.0028(6) 0.0038(6) -0.0055(6)
C35 0.0180(7) 0.0223(8) 0.0150(7) 0.0001(6) 0.0060(6) -0.0009(6)
C36 0.0138(7) 0.0168(7) 0.0138(7) -0.0007(5) 0.0019(5) 0.0020(5)
C37 0.0167(7) 0.0193(7) 0.0121(7) -0.0026(6) 0.0001(6) -0.0045(6)
C38 0.0246(8) 0.0211(8) 0.0175(8) -0.0014(6) -0.0031(6) -0.0023(6)
C39 0.0404(10) 0.0264(9) 0.0191(8) 0.0052(7) -0.0035(7) -0.0050(8)
C40 0.0482(12) 0.0388(11) 0.0161(8) 0.0026(7) 0.0086(8) -0.0106(9)
C41 0.0338(10) 0.0357(10) 0.0189(8) -0.0041(7) 0.0111(7) -0.0050(8)
C42 0.0181(7) 0.0247(8) 0.0147(7) -0.0033(6) 0.0027(6) -0.0055(6)
C43 0.0306(9) 0.0264(9) 0.0264(9) -0.0012(7) -0.0025(7) 0.0084(7)
C44 0.0289(10) 0.0334(10) 0.0424(12) -0.0019(9) -0.0012(8) -0.0016(8)
C45 0.0325(11) 0.0323(11) 0.0695(16) -0.0168(10) -0.0071(10) 0.0063(9)
C46 0.0188(7) 0.0258(8) 0.0195(8) -0.0052(6) 0.0041(6) -0.0002(6)
C47 0.0266(9) 0.0262(9) 0.0331(10) -0.0041(7) 0.0025(8) -0.0016(7)
C48 0.0216(9) 0.0390(10) 0.0357(10) -0.0099(8) 0.0081(8) -0.0006(7)
C49 0.0177(7) 0.0182(7) 0.0110(7) 0.0013(5) 0.0032(6) -0.0034(6)
C50 0.0180(7) 0.0252(8) 0.0154(7) 0.0024(6) 0.0016(6) -0.0029(6)
C51 0.0228(8) 0.0397(10) 0.0193(8) 0.0014(7) -0.0059(7) -0.0012(7)
C52 0.0355(10) 0.0437(11) 0.0158(8) -0.0068(8) -0.0039(7) -0.0085(8)
C53 0.0370(10) 0.0278(9) 0.0190(9) -0.0065(7) 0.0064(7) -0.0048(7)
C54 0.0248(8) 0.0217(8) 0.0129(7) 0.0005(6) 0.0058(6) -0.0015(6)
C55 0.0310(9) 0.0231(8) 0.0190(8) -0.0007(6) 0.0065(7) 0.0058(7)
C56 0.0449(12) 0.0267(10) 0.0479(12) 0.0089(8) 0.0249(10) 0.0084(8)
C57 0.0297(9) 0.0281(9) 0.0305(10) -0.0004(7) 0.0081(8) 0.0005(7)
C58 0.0198(8) 0.0272(8) 0.0231(8) 0.0035(7) 0.0025(6) 0.0044(6)
C59 0.0405(11) 0.0257(9) 0.0389(11) 0.0050(8) 0.0114(9) 0.0014(8)
C60 0.0215(9) 0.0405(11) 0.0431(12) 0.0059(9) 0.0063(8) 0.0070(8)
C61 0.038(4) 0.065(5) 0.008(3) -0.002(3) -0.004(2) 0.009(4)
C62 0.057(5) 0.037(5) 0.013(5) 0.007(4) 0.011(5) 0.008(4)
C63 0.055(4) 0.038(4) 0.023(3) -0.003(3) 0.007(3) 0.011(3)
C64 0.033(5) 0.054(9) 0.024(4) 0.009(5) -0.006(4) -0.007(6)
C65 0.030(3) 0.039(3) 0.030(3) 0.006(3) -0.010(3) -0.009(3)
C66 0.038(4) 0.039(5) 0.013(5) -0.003(4) -0.014(4) 0.008(4)
C67 0.047(6) 0.092(11) 0.040(5) 0.010(7) 0.008(4) 0.012(8)
C71 0.0309(14) 0.0457(17) 0.0144(12) -0.0001(11) -0.0015(10) 0.0040(12)
C72 0.0288(17) 0.034(3) 0.018(3) -0.003(2) -0.006(2) -0.0016(16)
C73 0.0287(18) 0.041(2) 0.0259(17) -0.0093(14) -0.0044(13) 0.0052(14)
C74 0.042(2) 0.049(2) 0.0268(17) 0.0037(18) 0.0052(14) -0.003(2)
C75 0.070(2) 0.0349(17) 0.0338(17) 0.0030(13) 0.0165(17) -0.0028(16)
C76 0.064(3) 0.041(2) 0.019(3) 0.001(2) 0.013(3) 0.0118(18)
C77 0.040(3) 0.059(5) 0.024(2) -0.005(3) 0.0108(19) -0.006(3)
C81 0.0398(15) 0.0358(16) 0.0216(10) -0.0014(10) 0.0016(10) 0.0112(10)
C82 0.0363(13) 0.0438(14) 0.0213(11) -0.0011(10) 0.0036(9) 0.0094(11)
C83 0.0330(13) 0.069(2) 0.0226(14) -0.0038(12) 0.0039(10) -0.0009(16)
C84 0.0343(13) 0.0497(15) 0.0271(12) 0.0009(11) 0.0047(10) -0.0065(11)
C85 0.0396(13) 0.0428(14) 0.0269(12) -0.0007(10) 0.0046(10) -0.0054(11)
C86 0.0307(12) 0.0394(13) 0.0218(11) -0.0010(9) 0.0031(9) 0.0016(10)
C87 0.0417(14) 0.0392(14) 0.0368(14) -0.0016(11) 0.0093(11) 0.0009(11)
C95 0.0398(15) 0.0358(16) 0.0216(10) -0.0014(10) 0.0016(10) 0.0112(10)
C101 0.0353(10) 0.0394(10) 0.0179(8) 0.0047(7) 0.0022(7) -0.0005(8)
C102 0.0335(10) 0.0547(13) 0.0255(10) 0.0129(9) -0.0014(8) -0.0095(9)
C103 0.0796(18) 0.0801(19) 0.0255(11) 0.0209(12) -0.0103(12) -0.0450(16)
C104 0.120(3) 0.0415(13) 0.0296(12) 0.0099(10) 0.0183(15) 0.0072(15)
C105 0.090(2) 0.0664(17) 0.0276(12) 0.0045(11) 0.0088(12) 0.0230(15)
C106 0.0489(13) 0.0663(15) 0.0244(10) 0.0092(10) 0.0085(9) 0.0198(11)
C107 0.0530(13) 0.0493(13) 0.0315(11) -0.0024(9) 0.0062(10) -0.0069(10)
C111 0.070(4) 0.054(3) 0.029(3) -0.016(2) 0.034(3) -0.012(3)
C112 0.168(12) 0.045(4) 0.055(5) 0.010(3) 0.083(7) 0.023(5)
C113 0.24(2) 0.194(15) 0.047(7) 0.043(8) 0.081(11) 0.137(13)
C114 0.087(7) 0.31(2) 0.027(4) -0.028(7) 0.008(4) 0.107(11)
C115 0.073(5) 0.146(10) 0.052(5) -0.059(6) 0.029(4) -0.003(5)
C116 0.046(4) 0.058(4) 0.029(3) -0.023(3) 0.024(3) -0.016(3)
C117 0.054(3) 0.083(4) 0.046(3) -0.012(3) 0.024(3) -0.005(3)

loop_
_atom_type_symbol
_atom_type_description
_atom_type_scat_dispersion_real
_atom_type_scat_dispersion_imag
_atom_type_scat_source
C C 0.0033 0.0016 'International Tables Vol C Tables 4.2.6.8 and 6.1.1.4'
H H 0.0000 0.0000 'International Tables Vol C Tables 4.2.6.8 and 6.1.1.4'
N N 0.0061 0.0033 'International Tables Vol C Tables 4.2.6.8 and 6.1.1.4'
Al Al 0.0645 0.0514 'International Tables Vol C Tables 4.2.6.8 and 6.1.1.4'

loop_
_geom_angle_atom_site_label_1
_geom_angle_atom_site_label_2
_geom_angle_atom_site_label_3
_geom_angle
N1 Al1 N2 86.77(6)
N1 Al1 C1 115.98(7)
N2 Al1 C1 117.26(7)
N1 Al1 Al2 43.31(4)
N2 Al1 Al2 43.45(4)
C1 Al1 Al2 127.98(5)
N1 Al1 H1 110.3(7)
N2 Al1 H1 108.2(7)
C1 Al1 H1 114.9(7)
Al2 Al1 H1 117.1(7)
Al2 N1 Al1 93.36(6)
Al2 N1 H1A 116.4(15)
Al1 N1 H1A 116.4(15)
Al2 N1 H1B 115.4(15)
Al1 N1 H1B 112.3(15)
H1A N1 H1B 103(2)
C2 C1 C6 116.84(13)
C2 C1 Al1 121.18(11)
C6 C1 Al1 121.37(11)
N1 Al2 N2 86.80(6)
N1 Al2 C31 116.07(6)
N2 Al2 C31 117.28(7)
N1 Al2 Al1 43.33(4)
N2 Al2 Al1 43.47(4)
C31 Al2 Al1 128.24(5)
N1 Al2 H2 108.2(7)
N2 Al2 H2 108.8(7)
C31 Al2 H2 116.0(7)
Al1 Al2 H2 115.8(7)
Al2 N2 Al1 93.08(6)
Al2 N2 H2A 110.9(14)
Al1 N2 H2A 115.3(14)
Al2 N2 H2B 114.9(15)
Al1 N2 H2B 118.3(15)
H2A N2 H2B 104(2)
C3 C2 C1 121.35(14)
C3 C2 C7 117.58(13)
C1 C2 C7 120.96(13)
C4 C3 C2 120.60(14)
C4 C3 H3 119.7
C2 C3 H3 119.7
C5 C4 C3 119.26(14)
C5 C4 H4 120.4
C3 C4 H4 120.4
C4 C5 C6 120.74(14)
C4 C5 H5 119.6
C6 C5 H5 119.6
C5 C6 C1 121.16(14)
C5 C6 C19 117.91(13)
C1 C6 C19 120.84(13)
C8 C7 C12 120.38(14)
C8 C7 C2 118.30(14)
C12 C7 C2 121.32(14)
C13 C15 H15A 109.5
C13 C15 H15B 109.5
H15A C15 H15B 109.5
C13 C15 H15C 109.5
H15A C15 H15C 109.5
H15B C15 H15C 109.5
C9 C8 C7 118.55(16)
C9 C8 C13 119.43(16)
C7 C8 C13 122.00(15)
C10 C9 C8 121.16(18)
C10 C9 H9 119.4
C8 C9 H9 119.4
C11 C10 C9 120.17(17)
C11 C10 H10 119.9
C9 C10 H10 119.9
C10 C11 C12 121.18(18)
C10 C11 H11 119.4
C12 C11 H11 119.4
C11 C12 C7 118.56(16)
C11 C12 C16 119.85(15)
C7 C12 C16 121.49(14)
C15 C13 C8 112.93(17)
C15 C13 C14 110.43(15)
C8 C13 C14 110.59(15)
C15 C13 H13 107.6
C8 C13 H13 107.6
C14 C13 H13 107.6
C13 C14 H14A 109.5
C13 C14 H14B 109.5
H14A C14 H14B 109.5
C13 C14 H14C 109.5
H14A C14 H14C 109.5
H14B C14 H14C 109.5
C12 C16 C17 110.09(15)
C12 C16 C18 113.12(15)
C17 C16 C18 110.09(15)
C12 C16 H16 107.8
C17 C16 H16 107.8
C18 C16 H16 107.8
C16 C17 H17A 109.5
C16 C17 H17B 109.5
H17A C17 H17B 109.5
C16 C17 H17C 109.5
H17A C17 H17C 109.5
H17B C17 H17C 109.5
C16 C18 H18A 109.5
C16 C18 H18B 109.5
H18A C18 H18B 109.5
C16 C18 H18C 109.5
H18A C18 H18C 109.5
H18B C18 H18C 109.5
C20 C19 C24 120.30(15)
C20 C19 C6 121.07(14)
C24 C19 C6 118.63(14)
C21 C20 C19 118.56(17)
C21 C20 C28 120.39(16)
C19 C20 C28 120.95(15)
C22 C21 C20 121.18(18)
C22 C21 H21 119.4
C20 C21 H21 119.4
C23 C22 C21 119.91(18)
C23 C22 H22 120.0
C21 C22 H22 120.0
C22 C23 C24 121.27(18)
C22 C23 H23 119.4
C24 C23 H23 119.4
C23 C24 C19 118.78(17)
C23 C24 C25 119.17(16)
C19 C24 C25 122.04(15)
C24 C25 C27 112.61(17)
C24 C25 C26 111.02(15)
C27 C25 C26 110.18(15)
C24 C25 H25 107.6
C27 C25 H25 107.6
C26 C25 H25 107.6
C25 C26 H26A 109.5
C25 C26 H26B 109.5
H26A C26 H26B 109.5
C25 C26 H26C 109.5
H26A C26 H26C 109.5
H26B C26 H26C 109.5
C25 C27 H27A 109.5
C25 C27 H27B 109.5
H27A C27 H27B 109.5
C25 C27 H27C 109.5
H27A C27 H27C 109.5
H27B C27 H27C 109.5
C20 C28 C30 113.62(16)
C20 C28 C29 109.34(15)
C30 C28 C29 109.90(15)
C20 C28 H28 107.9
C30 C28 H28 107.9
C29 C28 H28 107.9
C28 C29 H29A 109.5
C28 C29 H29B 109.5
H29A C29 H29B 109.5
C28 C29 H29C 109.5
H29A C29 H29C 109.5
H29B C29 H29C 109.5
C28 C30 H30A 109.5
C28 C30 H30B 109.5
H30A C30 H30B 109.5
C28 C30 H30C 109.5
H30A C30 H30C 109.5
H30B C30 H30C 109.5
C36 C31 C32 116.88(13)
C36 C31 Al2 121.30(11)
C32 C31 Al2 121.39(11)
C33 C32 C31 121.26(14)
C33 C32 C37 117.70(13)
C31 C32 C37 121.02(13)
C34 C33 C32 120.41(14)
C34 C33 H33 119.8
C32 C33 H33 119.8
C33 C34 C35 119.62(14)
C33 C34 H34 120.2
C35 C34 H34 120.2
C34 C35 C36 120.37(14)
C34 C35 H35 119.8
C36 C35 H35 119.8
C35 C36 C31 121.45(13)
C35 C36 C49 117.86(13)
C31 C36 C49 120.61(13)
C38 C37 C42 119.77(14)
C38 C37 C32 119.94(14)
C42 C37 C32 120.29(14)
C39 C38 C37 118.71(16)
C39 C38 C43 119.14(16)
C37 C38 C43 122.15(15)
C40 C39 C38 121.37(17)
C40 C39 H39 119.3
C38 C39 H39 119.3
C39 C40 C41 120.05(17)
C39 C40 H40 120.0
C41 C40 H40 120.0
C40 C41 C42 120.77(17)
C40 C41 H41 119.6
C42 C41 H41 119.6
C41 C42 C37 119.32(15)
C41 C42 C46 118.72(15)
C37 C42 C46 121.88(14)
C38 C43 C44 111.20(15)
C38 C43 C45 111.17(17)
C44 C43 C45 110.07(15)
C38 C43 H43 108.1
C44 C43 H43 108.1
C45 C43 H43 108.1
C43 C44 H44A 109.5
C43 C44 H44B 109.5
H44A C44 H44B 109.5
C43 C44 H44C 109.5
H44A C44 H44C 109.5
H44B C44 H44C 109.5
C43 C45 H45A 109.5
C43 C45 H45B 109.5
H45A C45 H45B 109.5
C43 C45 H45C 109.5
H45A C45 H45C 109.5
H45B C45 H45C 109.5
C42 C46 C47 110.05(13)
C42 C46 C48 112.96(14)
C47 C46 C48 109.50(14)
C42 C46 H46 108.1
C47 C46 H46 108.1
C48 C46 H46 108.1
C46 C47 H47A 109.5
C46 C47 H47B 109.5
H47A C47 H47B 109.5
C46 C47 H47C 109.5
H47A C47 H47C 109.5
H47B C47 H47C 109.5
C46 C48 H48A 109.5
C46 C48 H48B 109.5
H48A C48 H48B 109.5
C46 C48 H48C 109.5
H48A C48 H48C 109.5
H48B C48 H48C 109.5
C54 C49 C50 120.20(14)
C54 C49 C36 118.71(13)
C50 C49 C36 121.09(14)
C51 C50 C49 118.87(15)
C51 C50 C58 118.86(15)
C49 C50 C58 122.20(14)
C52 C51 C50 120.94(16)
C52 C51 H51 119.5
C50 C51 H51 119.5
C51 C52 C53 120.27(16)
C51 C52 H52 119.9
C53 C52 H52 119.9
C52 C53 C54 120.82(17)
C52 C53 H53 119.6
C54 C53 H53 119.6
C53 C54 C49 118.89(15)
C53 C54 C55 119.04(15)
C49 C54 C55 122.05(14)
C54 C55 C57 110.72(14)
C54 C55 C56 111.73(15)
C57 C55 C56 110.19(14)
C54 C55 H55 108.0
C57 C55 H55 108.0
C56 C55 H55 108.0
C55 C56 H56A 109.5
C55 C56 H56B 109.5
H56A C56 H56B 109.5
C55 C56 H56C 109.5
H56A C56 H56C 109.5
H56B C56 H56C 109.5
C55 C57 H57A 109.5
C55 C57 H57B 109.5
H57A C57 H57B 109.5
C55 C57 H57C 109.5
H57A C57 H57C 109.5
H57B C57 H57C 109.5
C50 C58 C59 109.86(14)
C50 C58 C60 113.15(15)
C59 C58 C60 109.95(15)
C50 C58 H58 107.9
C59 C58 H58 107.9
C60 C58 H58 107.9
C58 C59 H59A 109.5
C58 C59 H59B 109.5
H59A C59 H59B 109.5
C58 C59 H59C 109.5
H59A C59 H59C 109.5
H59B C59 H59C 109.5
C58 C60 H60A 109.5
C58 C60 H60B 109.5
H60A C60 H60B 109.5
C58 C60 H60C 109.5
H60A C60 H60C 109.5
H60B C60 H60C 109.5
C66 C61 C62 120.0(10)
C66 C61 C67 123.3(10)
C62 C61 C67 116.7(10)
C63 C62 C61 117.3(12)
C63 C62 H62 121.3
C61 C62 H62 121.3
C64 C63 C62 122.4(14)
C64 C63 H63 118.8
C62 C63 H63 118.8
C63 C64 C65 121(2)
C63 C64 H64 119.6
C65 C64 H64 119.6
C66 C65 C64 118.8(12)
C66 C65 H65 120.6
C64 C65 H65 120.6
C65 C66 C61 120.7(12)
C65 C66 H66 119.7
C61 C66 H66 119.7
C61 C67 H67A 109.5
C61 C67 H67B 109.5
H67A C67 H67B 109.5
C61 C67 H67C 109.5
H67A C67 H67C 109.5
H67B C67 H67C 109.5
C76 C71 C72 118.5(4)
C76 C71 C77 120.2(5)
C72 C71 C77 121.4(4)
C73 C72 C71 120.3(5)
C73 C72 H72 119.9
C71 C72 H72 119.9
C72 C73 C74 121.0(4)
C72 C73 H73 119.5
C74 C73 H73 119.5
C75 C74 C73 118.4(4)
C75 C74 H74 120.8
C73 C74 H74 120.8
C74 C75 C76 120.7(4)
C74 C75 H75 119.7
C76 C75 H75 119.7
C71 C76 C75 121.1(5)
C71 C76 H76 119.4
C75 C76 H76 119.4
C71 C77 H77A 109.5
C71 C77 H77B 109.5
H77A C77 H77B 109.5
C71 C77 H77C 109.5
H77A C77 H77C 109.5
H77B C77 H77C 109.5
C82 C81 C86 118.2(2)
C82 C81 C87 122.8(2)
C86 C81 C87 119.0(2)
C81 C82 C83 120.4(3)
C81 C82 H82 119.8
C83 C82 H82 119.8
C84 C83 C82 121.5(4)
C84 C83 H83 119.2
C82 C83 H83 119.2
C83 C84 C85 118.8(3)
C83 C84 H84 120.6
C85 C84 H84 120.6
C84 C85 C86 120.8(2)
C84 C85 H85 119.6
C86 C85 H85 119.6
C85 C86 C81 120.3(2)
C85 C86 H86 119.9
C81 C86 H86 119.9
C81 C87 H87A 109.5
C81 C87 H87B 109.5
H87A C87 H87B 109.5
C81 C87 H87C 109.5
H87A C87 H87C 109.5
H87B C87 H87C 109.5
C92 C91 C96 120.0
C92 C91 C97 119.3(4)
C96 C91 C97 120.7(4)
C91 C92 C93 120.0
C91 C92 H92 120.0
C93 C92 H92 120.0
C92 C93 C94 120.0
C92 C93 H93 120.0
C94 C93 H93 120.0
C95 C94 C93 120.0
C95 C94 H94 120.0
C93 C94 H94 120.0
C94 C95 C96 120.0
C94 C95 H95 120.0
C96 C95 H95 120.0
C95 C96 C91 120.0
C95 C96 H96 120.0
C91 C96 H96 120.0
C91 C97 H97A 102(3)
C91 C97 H97B 140(3)
H97A C97 H97B 109.44(16)
C91 C97 H97C 81(2)
H97A C97 H97C 109.43(16)
H97B C97 H97C 109.43(16)
C102 C101 C106 118.2(2)
C102 C101 C107 121.9(2)
C106 C101 C107 119.8(2)
C101 C102 C103 119.2(2)
C101 C102 H102 120.4
C103 C102 H102 120.4
C104 C103 C102 119.2(2)
C104 C103 H103 120.4
C102 C103 H103 120.4
C105 C104 C103 120.1(3)
C105 C104 H104 119.9
C103 C104 H104 119.9
C106 C105 C104 120.7(3)
C106 C105 H105 119.6
C104 C105 H105 119.6
C105 C106 C101 122.6(3)
C105 C106 H106 118.7
C101 C106 H106 118.7
C101 C107 H107 109.5
C101 C107 H108 109.5
H107 C107 H108 109.5
C101 C107 H109 109.5
H107 C107 H109 109.5
H108 C107 H109 109.5
C112 C111 C116 120.0
C112 C111 C117 124.1(6)
C116 C111 C117 115.8(6)
C111 C112 C113 120.0
C111 C112 H112 120.0
C113 C112 H112 120.0
C114 C113 C112 120.0
C114 C113 H113 120.0
C112 C113 H113 120.0
C115 C114 C113 120.0
C115 C114 H114 120.0
C113 C114 H114 120.0
C116 C115 C114 120.0
C116 C115 H115 120.0
C114 C115 H115 120.0
C115 C116 C111 120.0
C115 C116 H116 120.0
C111 C116 H116 120.0
C111 C117 H117 109.5
C111 C117 H118 109.5
H117 C117 H118 109.5
C111 C117 H119 109.5
H117 C117 H119 109.5
H118 C117 H119 109.5

loop_
_geom_bond_atom_site_label_1
_geom_bond_atom_site_label_2
_geom_bond_distance
Al1 N1 1.9103(14)
Al1 N2 1.9145(15)
Al1 C1 1.9807(16)
Al1 Al2 2.7790(8)
Al1 H1 1.518(19)
N1 Al2 1.9096(15)
N1 H1A 0.83(2)
N1 H1B 0.83(2)
C1 C2 1.406(2)
C1 C6 1.412(2)
Al2 N2 1.9141(14)
Al2 C31 1.9806(15)
Al2 H2 1.510(18)
N2 H2A 0.83(2)
N2 H2B 0.82(2)
C2 C3 1.389(2)
C2 C7 1.497(2)
C3 C4 1.384(2)
C3 H3 0.9500
C4 C5 1.382(2)
C4 H4 0.9500
C5 C6 1.388(2)
C5 H5 0.9500
C6 C19 1.497(2)
C7 C8 1.400(2)
C7 C12 1.402(2)
C15 C13 1.509(3)
C15 H15A 0.9800
C15 H15B 0.9800
C15 H15C 0.9800
C8 C9 1.391(2)
C8 C13 1.514(2)
C9 C10 1.369(3)
C9 H9 0.9500
C10 C11 1.366(3)
C10 H10 0.9500
C11 C12 1.391(2)
C11 H11 0.9500
C12 C16 1.506(2)
C13 C14 1.520(3)
C13 H13 1.0000
C14 H14A 0.9800
C14 H14B 0.9800
C14 H14C 0.9800
C16 C17 1.521(2)
C16 C18 1.521(2)
C16 H16 1.0000
C17 H17A 0.9800
C17 H17B 0.9800
C17 H17C 0.9800
C18 H18A 0.9800
C18 H18B 0.9800
C18 H18C 0.9800
C19 C20 1.399(2)
C19 C24 1.404(2)
C20 C21 1.389(2)
C20 C28 1.507(2)
C21 C22 1.377(3)
C21 H21 0.9500
C22 C23 1.365(3)
C22 H22 0.9500
C23 C24 1.386(2)
C23 H23 0.9500
C24 C25 1.513(3)
C25 C27 1.515(3)
C25 C26 1.524(3)
C25 H25 1.0000
C26 H26A 0.9800
C26 H26B 0.9800
C26 H26C 0.9800
C27 H27A 0.9800
C27 H27B 0.9800
C27 H27C 0.9800
C28 C30 1.518(2)
C28 C29 1.524(2)
C28 H28 1.0000
C29 H29A 0.9800
C29 H29B 0.9800
C29 H29C 0.9800
C30 H30A 0.9800
C30 H30B 0.9800
C30 H30C 0.9800
C31 C36 1.405(2)
C31 C32 1.409(2)
C32 C33 1.393(2)
C32 C37 1.494(2)
C33 C34 1.378(2)
C33 H33 0.9500
C34 C35 1.384(2)
C34 H34 0.9500
C35 C36 1.389(2)
C35 H35 0.9500
C36 C49 1.497(2)
C37 C38 1.399(2)
C37 C42 1.403(2)
C38 C39 1.392(2)
C38 C43 1.509(2)
C39 C40 1.365(3)
C39 H39 0.9500
C40 C41 1.371(3)
C40 H40 0.9500
C41 C42 1.387(2)
C41 H41 0.9500
C42 C46 1.511(2)
C43 C44 1.524(2)
C43 C45 1.532(3)
C43 H43 1.0000
C44 H44A 0.9800
C44 H44B 0.9800
C44 H44C 0.9800
C45 H45A 0.9800
C45 H45B 0.9800
C45 H45C 0.9800
C46 C47 1.521(2)
C46 C48 1.523(2)
C46 H46 1.0000
C47 H47A 0.9800
C47 H47B 0.9800
C47 H47C 0.9800
C48 H48A 0.9800
C48 H48B 0.9800
C48 H48C 0.9800
C49 C54 1.400(2)
C49 C50 1.403(2)
C50 C51 1.389(2)
C50 C58 1.508(2)
C51 C52 1.370(3)
C51 H51 0.9500
C52 C53 1.374(3)
C52 H52 0.9500
C53 C54 1.391(2)
C53 H53 0.9500
C54 C55 1.515(2)
C55 C57 1.524(2)
C55 C56 1.525(2)
C55 H55 1.0000
C56 H56A 0.9800
C56 H56B 0.9800
C56 H56C 0.9800
C57 H57A 0.9800
C57 H57B 0.9800
C57 H57C 0.9800
C58 C59 1.523(2)
C58 C60 1.523(2)
C58 H58 1.0000
C59 H59A 0.9800
C59 H59B 0.9800
C59 H59C 0.9800
C60 H60A 0.9800
C60 H60B 0.9800
C60 H60C 0.9800
C61 C66 1.373(14)
C61 C62 1.400(16)
C61 C67 1.499(14)
C62 C63 1.388(14)
C62 H62 0.9500
C63 C64 1.318(17)
C63 H63 0.9500
C64 C65 1.39(2)
C64 H64 0.9500
C65 C66 1.372(16)
C65 H65 0.9500
C66 H66 0.9500
C67 H67A 0.9800
C67 H67B 0.9800
C67 H67C 0.9800
C71 C76 1.354(8)
C71 C72 1.395(7)
C71 C77 1.507(10)
C72 C73 1.382(7)
C72 H72 0.9500
C73 C74 1.384(6)
C73 H73 0.9500
C74 C75 1.361(5)
C74 H74 0.9500
C75 C76 1.404(7)
C75 H75 0.9500
C76 H76 0.9500
C77 H77A 0.9800
C77 H77B 0.9800
C77 H77C 0.9800
C81 C82 1.373(3)
C81 C86 1.403(3)
C81 C87 1.490(4)
C82 C83 1.383(4)
C82 H82 0.9500
C83 C84 1.363(5)
C83 H83 0.9500
C84 C85 1.375(4)
C84 H84 0.9500
C85 C86 1.381(3)
C85 H85 0.9500
C86 H86 0.9500
C87 H87A 0.9800
C87 H87B 0.9800
C87 H87C 0.9800
C91 C92 1.3900
C91 C96 1.3900
C91 C97 1.476(13)
C92 C93 1.3900
C92 H92 0.9500
C93 C94 1.3900
C93 H93 0.9500
C94 C95 1.3900
C94 H94 0.9500
C95 C96 1.3900
C95 H95 0.9500
C96 H96 0.9500
C97 H97A 0.9800(10)
C97 H97B 0.9800(10)
C97 H97C 0.9800(10)
C101 C102 1.377(3)
C101 C106 1.380(3)
C101 C107 1.482(3)
C102 C103 1.415(4)
C102 H102 0.9500
C103 C104 1.376(4)
C103 H103 0.9500
C104 C105 1.353(4)
C104 H104 0.9500
C105 C106 1.324(4)
C105 H105 0.9500
C106 H106 0.9500
C107 H107 0.9800
C107 H108 0.9800
C107 H109 0.9800
C111 C112 1.3900
C111 C116 1.3900
C111 C117 1.488(8)
C112 C113 1.3900
C112 H112 0.9500
C113 C114 1.3900
C113 H113 0.9500
C114 C115 1.3900
C114 H114 0.9500
C115 C116 1.3900
C115 H115 0.9500
C116 H116 0.9500
C117 H117 0.9800
C117 H118 0.9800
C117 H119 0.9800

loop_
_geom_torsion_atom_site_label_1
_geom_torsion_atom_site_label_2
_geom_torsion_atom_site_label_3
_geom_torsion_atom_site_label_4
_geom_torsion
C6 C1 C2 C3 -2.3(2)
Al1 C1 C2 C3 168.93(11)
C6 C1 C2 C7 173.84(13)
Al1 C1 C2 C7 -14.95(19)
C1 C2 C3 C4 0.7(2)
C7 C2 C3 C4 -175.57(14)
C2 C3 C4 C5 1.1(2)
C3 C4 C5 C6 -1.2(2)
C4 C5 C6 C1 -0.5(2)
C4 C5 C6 C19 176.16(14)
C2 C1 C6 C5 2.2(2)
Al1 C1 C6 C5 -169.01(11)
C2 C1 C6 C19 -174.36(13)
Al1 C1 C6 C19 14.45(19)
C3 C2 C7 C8 84.57(18)
C1 C2 C7 C8 -91.69(18)
C3 C2 C7 C12 -94.81(18)
C1 C2 C7 C12 88.92(19)
C12 C7 C8 C9 -1.1(2)
C2 C7 C8 C9 179.54(15)
C12 C7 C8 C13 177.06(15)
C2 C7 C8 C13 -2.3(2)
C7 C8 C9 C10 0.7(3)
C13 C8 C9 C10 -177.48(17)
C8 C9 C10 C11 0.2(3)
C9 C10 C11 C12 -0.8(3)
C10 C11 C12 C7 0.4(3)
C10 C11 C12 C16 176.99(17)
C8 C7 C12 C11 0.5(2)
C2 C7 C12 C11 179.89(15)
C8 C7 C12 C16 -175.98(15)
C2 C7 C12 C16 3.4(2)
C9 C8 C13 C15 -59.2(2)
C7 C8 C13 C15 122.68(19)
C9 C8 C13 C14 65.1(2)
C7 C8 C13 C14 -113.00(18)
C11 C12 C16 C17 -77.3(2)
C7 C12 C16 C17 99.19(18)
C11 C12 C16 C18 46.4(2)
C7 C12 C16 C18 -137.17(16)
C5 C6 C19 C20 96.80(18)
C1 C6 C19 C20 -86.55(19)
C5 C6 C19 C24 -82.73(18)
C1 C6 C19 C24 93.92(18)
C24 C19 C20 C21 -0.6(2)
C6 C19 C20 C21 179.91(15)
C24 C19 C20 C28 175.71(15)
C6 C19 C20 C28 -3.8(2)
C19 C20 C21 C22 -0.2(3)
C28 C20 C21 C22 -176.51(17)
C20 C21 C22 C23 0.5(3)
C21 C22 C23 C24 -0.1(3)
C22 C23 C24 C19 -0.7(3)
C22 C23 C24 C25 178.89(18)
C20 C19 C24 C23 1.0(2)
C6 C19 C24 C23 -179.47(15)
C20 C19 C24 C25 -178.55(15)
C6 C19 C24 C25 1.0(2)
C23 C24 C25 C27 60.9(2)
C19 C24 C25 C27 -119.59(18)
C23 C24 C25 C26 -63.2(2)
C19 C24 C25 C26 116.32(18)
C21 C20 C28 C30 -39.9(2)
C19 C20 C28 C30 143.94(17)
C21 C20 C28 C29 83.3(2)
C19 C20 C28 C29 -92.89(18)
C36 C31 C32 C33 -0.6(2)
Al2 C31 C32 C33 172.02(11)
C36 C31 C32 C37 178.11(13)
Al2 C31 C32 C37 -9.30(19)
C31 C32 C33 C34 -0.2(2)
C37 C32 C33 C34 -178.95(14)
C32 C33 C34 C35 0.6(2)
C33 C34 C35 C36 -0.1(2)
C34 C35 C36 C31 -0.7(2)
C34 C35 C36 C49 176.23(14)
C32 C31 C36 C35 1.0(2)
Al2 C31 C36 C35 -171.57(11)
C32 C31 C36 C49 -175.81(13)
Al2 C31 C36 C49 11.59(19)
C33 C32 C37 C38 82.34(18)
C31 C32 C37 C38 -96.38(18)
C33 C32 C37 C42 -97.56(17)
C31 C32 C37 C42 83.73(18)
C42 C37 C38 C39 0.5(2)
C32 C37 C38 C39 -179.40(14)
C42 C37 C38 C43 179.98(14)
C32 C37 C38 C43 0.1(2)
C37 C38 C39 C40 0.2(3)
C43 C38 C39 C40 -179.34(17)
C38 C39 C40 C41 -0.8(3)
C39 C40 C41 C42 0.8(3)
C40 C41 C42 C37 -0.1(3)
C40 C41 C42 C46 176.79(16)
C38 C37 C42 C41 -0.5(2)
C32 C37 C42 C41 179.36(14)
C38 C37 C42 C46 -177.31(14)
C32 C37 C42 C46 2.6(2)
C39 C38 C43 C44 65.8(2)
C37 C38 C43 C44 -113.68(18)
C39 C38 C43 C45 -57.2(2)
C37 C38 C43 C45 123.30(18)
C41 C42 C46 C47 -74.62(19)
C37 C42 C46 C47 102.17(17)
C41 C42 C46 C48 48.1(2)
C37 C42 C46 C48 -135.10(15)
C35 C36 C49 C54 -83.65(18)
C31 C36 C49 C54 93.30(18)
C35 C36 C49 C50 96.61(18)
C31 C36 C49 C50 -86.44(18)
C54 C49 C50 C51 0.5(2)
C36 C49 C50 C51 -179.75(15)
C54 C49 C50 C58 177.29(14)
C36 C49 C50 C58 -3.0(2)
C49 C50 C51 C52 0.3(3)
C58 C50 C51 C52 -176.59(17)
C50 C51 C52 C53 -0.8(3)
C51 C52 C53 C54 0.5(3)
C52 C53 C54 C49 0.3(3)
C52 C53 C54 C55 178.95(16)
C50 C49 C54 C53 -0.8(2)
C36 C49 C54 C53 179.44(14)
C50 C49 C54 C55 -179.39(14)
C36 C49 C54 C55 0.9(2)
C53 C54 C55 C57 -71.8(2)
C49 C54 C55 C57 106.78(17)
C53 C54 C55 C56 51.4(2)
C49 C54 C55 C56 -129.99(16)
C51 C50 C58 C59 75.3(2)
C49 C50 C58 C59 -101.49(18)
C51 C50 C58 C60 -48.0(2)
C49 C50 C58 C60 135.22(16)
C66 C61 C62 C63 -1.9(14)
C67 C61 C62 C63 179.5(8)
C61 C62 C63 C64 4.1(17)
C62 C63 C64 C65 -5(2)
C63 C64 C65 C66 4(2)
C64 C65 C66 C61 -2.3(16)
C62 C61 C66 C65 1.2(15)
C67 C61 C66 C65 179.7(9)
C76 C71 C72 C73 -0.3(7)
C77 C71 C72 C73 -179.9(5)
C71 C72 C73 C74 0.1(7)
C72 C73 C74 C75 0.2(6)
C73 C74 C75 C76 -0.2(6)
C72 C71 C76 C75 0.3(8)
C77 C71 C76 C75 179.8(6)
C74 C75 C76 C71 0.0(8)
C86 C81 C82 C83 0.4(4)
C87 C81 C82 C83 -179.6(2)
C81 C82 C83 C84 -0.1(4)
C82 C83 C84 C85 -0.3(4)
C83 C84 C85 C86 0.4(4)
C84 C85 C86 C81 -0.2(4)
C82 C81 C86 C85 -0.2(4)
C87 C81 C86 C85 179.8(2)
C96 C91 C92 C93 0.0
C97 C91 C92 C93 179.3(12)
C91 C92 C93 C94 0.0
C92 C93 C94 C95 0.0
C93 C94 C95 C96 0.0
C94 C95 C96 C91 0.0
C92 C91 C96 C95 0.0
C97 C91 C96 C95 -179.3(12)
C106 C101 C102 C103 -1.4(3)
C107 C101 C102 C103 178.25(19)
C101 C102 C103 C104 1.6(3)
C102 C103 C104 C105 -0.6(3)
C103 C104 C105 C106 -0.6(4)
C104 C105 C106 C101 0.8(4)
C102 C101 C106 C105 0.2(3)
C107 C101 C106 C105 -179.5(2)
C116 C111 C112 C113 0.0
C117 C111 C112 C113 -178.9(4)
C111 C112 C113 C114 0.0
C112 C113 C114 C115 0.0
C113 C114 C115 C116 0.0
C114 C115 C116 C111 0.0
C112 C111 C116 C115 0.0
C117 C111 C116 C115 179.0(4)
